data_1570121
loop_
_publ_author_name
'Polukeev, Alexey V.'
'Capelli, Silvia C.'
'Wendt, Ola F.'

_publ_section_title
;
 Unravelling strong temperature-dependence of <i>J</i><sub>HD</sub> in
 transition metal hydrides: solvation and non-covalent interactions
 <i>versus</i> temperature-elastic H-H bonds.
;
_journal_issue 43
_journal_name_full 'Chemical science'
_journal_page_first 12308
_journal_page_last 12320
_journal_paper_doi 10.1039/d3sc04197b
_journal_volume 14
_journal_year 2023
_chemical_formula_sum 'C22 H41 Ir O2 P2'
_chemical_formula_weight 591.69
_chemical_name_common '[2,6-(tBu2PO)2-C6H3]IrH2'
_space_group_crystal_system monoclinic
_space_group_IT_number 14
_space_group_name_Hall '-P 2ybc'
_space_group_name_H-M_alt 'P 1 21/c 1'
_atom_sites_solution_hydrogens difmap
_atom_sites_solution_primary direct
_atom_sites_solution_secondary difmap
_audit_creation_method SHELXL-2014/7
_audit_update_record
;
2023-05-15 deposited with the CCDC.	2023-10-13 downloaded from the CCDC.
;
_cell_angle_alpha 90
_cell_angle_beta 115.07(2)
_cell_angle_gamma 90
_cell_formula_units_Z 4
_cell_length_a 16.607(9)
_cell_length_b 10.791(5)
_cell_length_c 15.985(8)
_cell_measurement_reflns_used 550
_cell_measurement_temperature 295(2)
_cell_measurement_theta_max 83.425
_cell_measurement_theta_min 8.895
_cell_volume 2595(2)
_computing_cell_refinement 'SXD2001 (Gutmann, 2005)'
_computing_data_collection SECI
_computing_data_reduction 'SXD2001 (Gutmann, 2005)'
_computing_molecular_graphics 'Mercury 3.6, (CCDC 2015)'
_computing_publication_material 'Mercury 3.6, (CCDC 2015)'
_computing_structure_refinement 'SHELXL-2014/7 (Sheldrick, 2014)'
_computing_structure_solution 'SHELXS-97 (Sheldrick, 1990)'
_diffrn_ambient_temperature 295(2)
_diffrn_detector 'scintillation counters'
_diffrn_detector_area_resol_mean 0.33
_diffrn_detector_details
;
Array of eleven flat square fiber-otpically coupled scintillator PSD 
with 64 x 64 pixels and active area of 192 x 192 mm each
(resolution: 0.33 by 0.33 pixels/mm)
;
_diffrn_measured_fraction_theta_full 0.368
_diffrn_measured_fraction_theta_max 0.023
_diffrn_measurement_device_type 'time-of-flight diffractometer'
_diffrn_measurement_method 'time-of-flight profile data'
_diffrn_radiation_type neutron
_diffrn_radiation_wavelength_id white-beam
_diffrn_reflns_av_unetI/netI 0.0614
_diffrn_reflns_Laue_measured_fraction_full 0.368
_diffrn_reflns_Laue_measured_fraction_max 0.023
_diffrn_reflns_limit_h_max 22
_diffrn_reflns_limit_h_min -50
_diffrn_reflns_limit_k_max 10
_diffrn_reflns_limit_k_min -15
_diffrn_reflns_limit_l_max 17
_diffrn_reflns_limit_l_min -25
_diffrn_reflns_number 4091
_diffrn_reflns_point_group_measured_fraction_full 0.368
_diffrn_reflns_point_group_measured_fraction_max 0.023
_diffrn_reflns_theta_full 46.054
_diffrn_reflns_theta_max 83.425
_diffrn_reflns_theta_min 8.895
_diffrn_source 'spallation source'
_exptl_absorpt_coefficient_mu 0.034
_exptl_absorpt_correction_type none
_exptl_crystal_colour 'dark red'
_exptl_crystal_density_diffrn 1.515
_exptl_crystal_density_meas ?
_exptl_crystal_density_method none
_exptl_crystal_description prismatic
_exptl_crystal_F_000 1184
_refine_diff_density_max 0.943
_refine_diff_density_min -1.038
_refine_diff_density_rms 0.231
_refine_ls_extinction_coef 0.0021(3)
_refine_ls_extinction_expression Fc^*^=kFc[1+0.001xFc^2^\l^3^/sin(2\q)]^-1/4^
_refine_ls_extinction_method 'SHELXL-2014/7 (Sheldrick 2014'
_refine_ls_goodness_of_fit_ref 1.469
_refine_ls_hydrogen_treatment refall
_refine_ls_matrix_type full
_refine_ls_number_parameters 439
_refine_ls_number_reflns 4091
_refine_ls_number_restraints 0
_refine_ls_restrained_S_all 1.469
_refine_ls_R_factor_all 0.1260
_refine_ls_R_factor_gt 0.1241
_refine_ls_shift/su_max 0.004
_refine_ls_shift/su_mean 0.000
_refine_ls_structure_factor_coef Fsqd
_refine_ls_weighting_details 'w=1/[\s^2^(Fo^2^)+(0.2000P)^2^] where P=(Fo^2^+2Fc^2^)/3'
_refine_ls_weighting_scheme calc
_refine_ls_wR_factor_gt 0.3070
_refine_ls_wR_factor_ref 0.3096
_reflns_Friedel_coverage 0.000
_reflns_number_gt 4015
_reflns_number_total 4091
_reflns_threshold_expression 'I > 2\s(I)'
_cod_data_source_file d3sc04197b2.cif
_cod_data_source_block irh2_295_li
_cod_depositor_comments
;
The following automatic conversions were performed:

data item '_exptl_crystal_density_meas' value 'not measured' was
changed to '?' -- the value is perceived as not measured.

Automatic conversion script
Id: cif_fix_values 8170 2020-07-09 18:12:32Z antanas 

 Adding full bibliography for 1570117--1570122.cif.
;
_cod_original_sg_symbol_H-M 'P 21/c'
_cod_database_code 1570121
_shelx_shelxl_version_number 2014/7
_shelx_space_group_comment
;
The symmetry employed for this shelxl refinement is uniquely defined
by the following loop, which should always be used as a source of
symmetry information in preference to the above space-group names.
They are only intended as comments.
;

loop_
_space_group_symop_operation_xyz
'x, y, z'
'-x, y+1/2, -z+1/2'
'-x, -y, -z'
'x, -y-1/2, z-1/2'

loop_
_atom_site_label
_atom_site_type_symbol
_atom_site_fract_x
_atom_site_fract_y
_atom_site_fract_z
_atom_site_U_iso_or_equiv
_atom_site_adp_type
_atom_site_occupancy
_atom_site_site_symmetry_order
_atom_site_calc_flag
_atom_site_refinement_flags_posn
_atom_site_refinement_flags_adp
_atom_site_refinement_flags_occupancy
_atom_site_disorder_assembly
_atom_site_disorder_group
Ir1 Ir 0.7788(4) 0.0418(6) 0.0778(4) 0.0411(17) Uani 1 1 d . . . . .
H1 H 0.8698(16) 0.117(3) 0.132(3) 0.119(14) Uani 1 1 d . . . . .
H2 H 0.812(3) 0.107(3) 0.178(2) 0.129(14) Uani 1 1 d . . . . .
P1 P 0.6923(7) 0.1948(11) -0.0151(7) 0.028(3) Uani 1 1 d . . . . .
P2 P 0.8317(8) -0.1548(11) 0.1277(8) 0.038(3) Uani 1 1 d . . . . .
O1 O 0.6179(7) 0.1216(11) -0.1106(8) 0.043(3) Uani 1 1 d . . . . .
O2 O 0.7658(7) -0.2497(11) 0.0445(8) 0.048(3) Uani 1 1 d . . . . .
C1 C 0.6926(5) -0.0625(8) -0.0314(6) 0.028(2) Uani 1 1 d . . . . .
C2 C 0.6260(6) -0.0047(9) -0.1086(6) 0.034(2) Uani 1 1 d . . . . .
C3 C 0.5643(7) -0.0736(11) -0.1846(8) 0.046(3) Uani 1 1 d . . . . .
C4 C 0.5735(7) -0.2031(11) -0.1796(8) 0.049(3) Uani 1 1 d . . . . .
C5 C 0.6402(7) -0.2632(12) -0.1046(7) 0.045(3) Uani 1 1 d . . . . .
C6 C 0.6990(6) -0.1888(9) -0.0311(7) 0.036(2) Uani 1 1 d . . . . .
H3 H 0.5148(15) -0.033(3) -0.2414(17) 0.081(8) Uani 1 1 d . . . . .
H4 H 0.5283(17) -0.257(3) -0.240(2) 0.098(10) Uani 1 1 d . . . . .
H5 H 0.6458(18) -0.363(3) -0.106(2) 0.091(9) Uani 1 1 d . . . . .
C7 C 0.6138(8) 0.2745(10) 0.0224(8) 0.052(3) Uani 1 1 d . . . . .
C8 C 0.5418(10) 0.3501(16) -0.0491(10) 0.077(5) Uani 1 1 d . . . . .
C9 C 0.6635(14) 0.349(2) 0.1082(13) 0.106(7) Uani 1 1 d . . . . .
C10 C 0.5705(16) 0.1712(16) 0.0529(16) 0.102(6) Uani 1 1 d . . . . .
C11 C 0.7440(6) 0.2968(10) -0.0711(7) 0.050(3) Uani 1 1 d . . . . .
C12 C 0.6784(8) 0.3692(13) -0.1563(9) 0.061(4) Uani 1 1 d . . . . .
C13 C 0.8116(15) 0.3805(17) -0.0034(13) 0.110(8) Uani 1 1 d . . . . .
C14 C 0.7976(12) 0.2101(16) -0.1057(15) 0.089(5) Uani 1 1 d . . . . .
C15 C 0.8108(8) -0.2148(11) 0.2267(8) 0.061(3) Uani 1 1 d . . . . .
C16 C 0.8566(14) -0.1371(15) 0.3118(10) 0.085(5) Uani 1 1 d . . . . .
C17 C 0.7103(10) -0.198(3) 0.1970(15) 0.117(9) Uani 1 1 d . . . . .
C18 C 0.8323(17) -0.3504(13) 0.2484(13) 0.109(7) Uani 1 1 d . . . . .
C19 C 0.9430(6) -0.1938(10) 0.1314(7) 0.048(3) Uani 1 1 d . . . . .
C20 C 1.0159(8) -0.1447(17) 0.2184(12) 0.086(5) Uani 1 1 d . . . . .
C21 C 0.9479(11) -0.1289(17) 0.0496(11) 0.080(4) Uani 1 1 d . . . . .
C22 C 0.9559(10) -0.3314(12) 0.1194(13) 0.071(4) Uani 1 1 d . . . . .
H8A H 0.569(2) 0.435(4) -0.067(3) 0.126(13) Uiso 1 1 d . . . . .
H8B H 0.495(2) 0.381(3) -0.026(2) 0.108(10) Uiso 1 1 d . . . . .
H8C H 0.509(2) 0.306(4) -0.115(3) 0.120(12) Uiso 1 1 d . . . . .
H9A H 0.621(3) 0.378(4) 0.140(3) 0.131(13) Uiso 1 1 d . . . . .
H9B H 0.691(6) 0.422(8) 0.105(6) 0.26(4) Uiso 1 1 d . . . . .
H9C H 0.715(3) 0.290(4) 0.168(3) 0.150(15) Uiso 1 1 d . . . . .
H10A H 0.614(4) 0.118(5) 0.105(4) 0.17(2) Uiso 1 1 d . . . . .
H10B H 0.522(4) 0.113(5) -0.019(4) 0.18(2) Uiso 1 1 d . . . . .
H10C H 0.525(2) 0.216(4) 0.080(3) 0.121(11) Uiso 1 1 d . . . . .
H12A H 0.633(2) 0.306(3) -0.207(2) 0.104(10) Uiso 1 1 d . . . . .
H12B H 0.644(3) 0.432(4) -0.140(3) 0.137(16) Uiso 1 1 d . . . . .
H12C H 0.711(2) 0.412(3) -0.198(3) 0.120(11) Uiso 1 1 d . . . . .
H13A H 0.852(3) 0.354(4) 0.059(4) 0.152(17) Uiso 1 1 d . . . . .
H13B H 0.846(3) 0.426(5) -0.030(3) 0.143(16) Uiso 1 1 d . . . . .
H13C H 0.758(4) 0.463(6) 0.010(4) 0.19(2) Uiso 1 1 d . . . . .
H14A H 0.756(3) 0.139(5) -0.158(3) 0.150(16) Uiso 1 1 d . . . . .
H14B H 0.830(2) 0.265(3) -0.137(2) 0.096(9) Uiso 1 1 d . . . . .
H14C H 0.850(3) 0.164(5) -0.048(3) 0.148(16) Uiso 1 1 d . . . . .
H16A H 0.926(4) -0.143(5) 0.345(4) 0.18(2) Uiso 1 1 d . . . . .
H16B H 0.836(3) -0.160(4) 0.360(3) 0.140(15) Uiso 1 1 d . . . . .
H16C H 0.853(3) -0.041(5) 0.302(3) 0.155(16) Uiso 1 1 d . . . . .
H17A H 0.696(3) -0.219(4) 0.253(3) 0.139(14) Uiso 1 1 d . . . . .
H17B H 0.687(3) -0.115(5) 0.180(4) 0.15(2) Uiso 1 1 d . . . . .
H17C H 0.673(4) -0.265(5) 0.140(4) 0.18(2) Uiso 1 1 d . . . . .
H18A H 0.913(3) -0.359(4) 0.275(3) 0.141(15) Uiso 1 1 d . . . . .
H18B H 0.802(3) -0.378(4) 0.289(3) 0.130(14) Uiso 1 1 d . . . . .
H18C H 0.815(3) -0.407(4) 0.186(3) 0.136(14) Uiso 1 1 d . . . . .
H20A H 1.005(2) -0.052(4) 0.234(3) 0.120(12) Uiso 1 1 d . . . . .
H20B H 1.019(3) -0.210(5) 0.278(4) 0.155(18) Uiso 1 1 d . . . . .
H20C H 1.077(3) -0.145(4) 0.214(3) 0.124(12) Uiso 1 1 d . . . . .
H21A H 0.940(3) -0.029(5) 0.056(3) 0.153(16) Uiso 1 1 d . . . . .
H21B H 0.891(3) -0.160(4) -0.020(3) 0.141(14) Uiso 1 1 d . . . . .
H21C H 1.004(3) -0.154(4) 0.043(3) 0.123(12) Uiso 1 1 d . . . . .
H22A H 0.904(2) -0.361(3) 0.060(2) 0.101(10) Uiso 1 1 d . . . . .
H22B H 1.015(3) -0.349(4) 0.121(3) 0.119(12) Uiso 1 1 d . . . . .
H22C H 0.961(3) -0.390(6) 0.180(4) 0.169(18) Uiso 1 1 d . . . . .

loop_
_atom_site_aniso_label
_atom_site_aniso_U_11
_atom_site_aniso_U_22
_atom_site_aniso_U_33
_atom_site_aniso_U_23
_atom_site_aniso_U_13
_atom_site_aniso_U_12
Ir1 0.042(3) 0.035(4) 0.036(4) 0.004(3) 0.007(3) 0.008(3)
H1 0.047(13) 0.053(18) 0.20(4) 0.000(19) -0.008(18) -0.012(13)
H2 0.15(3) 0.10(3) 0.09(2) 0.005(18) 0.00(2) 0.05(2)
P1 0.026(5) 0.023(7) 0.026(7) 0.000(4) 0.001(5) 0.002(5)
P2 0.050(7) 0.019(7) 0.033(7) 0.006(5) 0.007(6) 0.002(6)
O1 0.031(6) 0.040(8) 0.041(8) 0.000(5) 0.000(5) 0.002(5)
O2 0.045(6) 0.040(8) 0.045(8) -0.004(5) 0.005(6) -0.001(6)
C1 0.032(4) 0.021(5) 0.029(5) -0.006(4) 0.009(4) -0.002(4)
C2 0.033(5) 0.037(7) 0.028(6) -0.013(4) 0.008(4) -0.002(4)
C3 0.035(6) 0.056(9) 0.038(7) 0.000(6) 0.005(5) -0.004(5)
C4 0.045(6) 0.036(8) 0.052(8) -0.014(6) 0.008(6) -0.002(6)
C5 0.044(6) 0.042(8) 0.045(7) -0.007(6) 0.015(5) 0.001(6)
C6 0.036(5) 0.023(6) 0.045(6) 0.003(4) 0.012(5) -0.003(4)
H3 0.058(13) 0.09(2) 0.059(17) -0.031(15) -0.009(13) -0.026(14)
H4 0.066(15) 0.08(2) 0.11(3) -0.028(18) -0.001(16) 0.004(14)
H5 0.096(18) 0.052(19) 0.11(2) -0.053(16) 0.031(16) -0.045(15)
C7 0.069(7) 0.041(7) 0.045(7) -0.001(5) 0.023(6) 0.021(6)
C8 0.065(8) 0.082(12) 0.063(10) 0.010(8) 0.006(8) 0.046(8)
C9 0.113(13) 0.101(16) 0.062(11) -0.048(10) -0.003(10) 0.030(12)
C10 0.145(15) 0.064(11) 0.140(18) 0.025(11) 0.102(15) 0.021(12)
C11 0.044(5) 0.049(8) 0.050(7) 0.015(5) 0.013(5) -0.005(5)
C12 0.055(7) 0.058(9) 0.056(8) 0.022(7) 0.009(6) -0.006(7)
C13 0.135(15) 0.080(13) 0.068(12) -0.012(9) -0.003(11) -0.074(12)
C14 0.091(10) 0.061(11) 0.144(17) 0.021(10) 0.078(12) 0.029(9)
C15 0.088(8) 0.049(8) 0.047(8) 0.003(5) 0.031(6) -0.008(6)
C16 0.142(16) 0.062(11) 0.039(9) -0.005(7) 0.028(9) 0.030(10)
C17 0.055(8) 0.21(3) 0.089(15) 0.048(16) 0.034(9) -0.004(13)
C18 0.21(2) 0.024(8) 0.079(12) 0.024(7) 0.050(14) 0.011(11)
C19 0.039(5) 0.043(7) 0.049(7) -0.006(5) 0.008(5) 0.000(5)
C20 0.036(7) 0.084(13) 0.091(12) -0.035(9) -0.017(7) 0.004(7)
C21 0.091(11) 0.082(13) 0.074(11) 0.036(8) 0.042(9) 0.027(10)
C22 0.065(8) 0.027(8) 0.116(13) -0.001(7) 0.034(9) 0.005(6)

loop_
_atom_type_symbol
_atom_type_description
_atom_type_scat_dispersion_real
_atom_type_scat_dispersion_imag
_atom_type_scat_length_neutron
_atom_type_scat_source
C C 0.0000 0.0000 6.646 'Neutron Data Booklet, Table 1.1-8, ILL Grenoble, France (2003) ISBN 0-9704143-7-4'
H H 0.0000 0.0000 -3.739 'Neutron Data Booklet, Table 1.1-8, ILL Grenoble, France (2003) ISBN 0-9704143-7-4'
O O 0.0000 0.0000 5.805 'Neutron Data Booklet, Table 1.1-8, ILL Grenoble, France (2003) ISBN 0-9704143-7-4'
P P 0.0000 0.0000 5.13 'Neutron Data Booklet, Table 1.1-8, ILL Grenoble, France (2003) ISBN 0-9704143-7-4'
Ir Ir 0.0000 0.0000 10.6 'Neutron Data Booklet, Table 1.1-8, ILL Grenoble, France (2003) ISBN 0-9704143-7-4'

loop_
_geom_angle_atom_site_label_1
_geom_angle_atom_site_label_2
_geom_angle_atom_site_label_3
_geom_angle
_geom_angle_site_symmetry_1
_geom_angle_site_symmetry_3
_geom_angle_publ_flag
H1 Ir1 H2 53(2) . . ?
H1 Ir1 C1 152.7(18) . . ?
H2 Ir1 C1 154.3(19) . . ?
H1 Ir1 P1 99.9(11) . . ?
H2 Ir1 P1 100.7(12) . . ?
C1 Ir1 P1 79.8(4) . . ?
H1 Ir1 P2 98.5(11) . . ?
H2 Ir1 P2 98.0(12) . . ?
C1 Ir1 P2 79.4(4) . . ?
P1 Ir1 P2 159.3(5) . . ?
O1 P1 C11 98.7(8) . . ?
O1 P1 C7 99.4(7) . . ?
C11 P1 C7 114.5(8) . . ?
O1 P1 Ir1 105.5(7) . . ?
C11 P1 Ir1 117.0(6) . . ?
C7 P1 Ir1 117.4(7) . . ?
O2 P2 C19 101.1(8) . . ?
O2 P2 C15 99.6(9) . . ?
C19 P2 C15 115.5(8) . . ?
O2 P2 Ir1 105.3(7) . . ?
C19 P2 Ir1 116.3(7) . . ?
C15 P2 Ir1 115.5(8) . . ?
C2 O1 P1 114.6(8) . . ?
C6 O2 P2 114.2(10) . . ?
C6 C1 C2 118.4(8) . . ?
C6 C1 Ir1 121.1(7) . . ?
C2 C1 Ir1 120.5(7) . . ?
O1 C2 C1 119.7(8) . . ?
O1 C2 C3 118.2(9) . . ?
C1 C2 C3 122.1(10) . . ?
H3 C3 C4 120.1(16) . . ?
H3 C3 C2 123.1(17) . . ?
C4 C3 C2 116.7(10) . . ?
H4 C4 C5 120.3(17) . . ?
H4 C4 C3 117.1(17) . . ?
C5 C4 C3 122.5(11) . . ?
H5 C5 C4 119.3(17) . . ?
H5 C5 C6 123.0(17) . . ?
C4 C5 C6 117.7(11) . . ?
C1 C6 O2 120.0(9) . . ?
C1 C6 C5 122.5(9) . . ?
O2 C6 C5 117.5(10) . . ?
C8 C7 C9 111.1(12) . . ?
C8 C7 C10 108.2(14) . . ?
C9 C7 C10 104.5(17) . . ?
C8 C7 P1 116.6(10) . . ?
C9 C7 P1 110.6(11) . . ?
C10 C7 P1 104.9(10) . . ?
H8B C8 H8C 110(3) . . ?
H8B C8 H8A 105(3) . . ?
H8C C8 H8A 102(3) . . ?
H8B C8 C7 112(2) . . ?
H8C C8 C7 115(2) . . ?
H8A C8 C7 112(2) . . ?
H9B C9 H9A 102(6) . . ?
H9B C9 H9C 107(5) . . ?
H9A C9 H9C 100(3) . . ?
H9B C9 C7 120(5) . . ?
H9A C9 C7 112(2) . . ?
H9C C9 C7 113(3) . . ?
H10A C10 H10C 107(4) . . ?
H10A C10 H10B 115(4) . . ?
H10C C10 H10B 107(3) . . ?
H10A C10 C7 114(3) . . ?
H10C C10 C7 107(2) . . ?
H10B C10 C7 106(3) . . ?
C13 C11 C14 104.9(15) . . ?
C13 C11 C12 111.5(12) . . ?
C14 C11 C12 106.7(13) . . ?
C13 C11 P1 111.8(11) . . ?
C14 C11 P1 105.6(10) . . ?
C12 C11 P1 115.4(8) . . ?
H12B C12 H12A 109(3) . . ?
H12B C12 H12C 111(3) . . ?
H12A C12 H12C 100(3) . . ?
H12B C12 C11 112(3) . . ?
H12A C12 C11 111(2) . . ?
H12C C12 C11 113(2) . . ?
H13B C13 H13A 108(4) . . ?
H13B C13 H13C 106(4) . . ?
H13A C13 H13C 105(4) . . ?
H13B C13 C11 113(3) . . ?
H13A C13 C11 123(3) . . ?
H13C C13 C11 100(3) . . ?
H14B C14 H14C 106(3) . . ?
H14B C14 H14A 108(3) . . ?
H14C C14 H14A 110(4) . . ?
H14B C14 C11 109(2) . . ?
H14C C14 C11 110(3) . . ?
H14A C14 C11 114(3) . . ?
C16 C15 C18 110.6(12) . . ?
C16 C15 C17 106.2(16) . . ?
C18 C15 C17 107.8(17) . . ?
C16 C15 P2 111.6(11) . . ?
C18 C15 P2 114.7(12) . . ?
C17 C15 P2 105.3(11) . . ?
H16B C16 H16A 105(4) . . ?
H16B C16 H16C 110(4) . . ?
H16A C16 H16C 96(4) . . ?
H16B C16 C15 111(3) . . ?
H16A C16 C15 117(3) . . ?
H16C C16 C15 117(3) . . ?
H17B C17 H17A 104(4) . . ?
H17B C17 H17C 110(4) . . ?
H17A C17 H17C 108(4) . . ?
H17B C17 C15 117(3) . . ?
H17A C17 C15 109(2) . . ?
H17C C17 C15 109(3) . . ?
H18B C18 H18C 114(4) . . ?
H18B C18 H18A 121(3) . . ?
H18C C18 H18A 96(3) . . ?
H18B C18 C15 107(3) . . ?
H18C C18 C15 113(2) . . ?
H18A C18 C15 106(2) . . ?
C20 C19 C21 108.6(13) . . ?
C20 C19 C22 111.0(11) . . ?
C21 C19 C22 106.2(12) . . ?
C20 C19 P2 110.4(10) . . ?
C21 C19 P2 106.5(9) . . ?
C22 C19 P2 113.9(9) . . ?
H20C C20 H20A 106(3) . . ?
H20C C20 H20B 110(3) . . ?
H20A C20 H20B 110(3) . . ?
H20C C20 C19 111(2) . . ?
H20A C20 C19 113(2) . . ?
H20B C20 C19 106(2) . . ?
H21C C21 H21A 115(3) . . ?
H21C C21 H21B 104(3) . . ?
H21A C21 H21B 107(3) . . ?
H21C C21 C19 111(2) . . ?
H21A C21 C19 108(3) . . ?
H21B C21 C19 112(2) . . ?
H22B C22 H22A 114(3) . . ?
H22B C22 H22C 99(3) . . ?
H22A C22 H22C 110(3) . . ?
H22B C22 C19 112(2) . . ?
H22A C22 C19 108(2) . . ?
H22C C22 C19 114(3) . . ?

loop_
_geom_bond_atom_site_label_1
_geom_bond_atom_site_label_2
_geom_bond_distance
_geom_bond_site_symmetry_2
_geom_bond_publ_flag
Ir1 H1 1.61(2) . ?
Ir1 H2 1.62(4) . ?
Ir1 C1 2.061(10) . ?
Ir1 P1 2.278(12) . ?
Ir1 P2 2.306(13) . ?
P1 O1 1.698(15) . ?
P1 C11 1.845(16) . ?
P1 C7 1.860(15) . ?
P2 O2 1.668(16) . ?
P2 C19 1.871(17) . ?
P2 C15 1.872(17) . ?
O1 C2 1.368(14) . ?
O2 C6 1.410(14) . ?
C1 C6 1.367(13) . ?
C1 C2 1.407(12) . ?
C2 C3 1.422(14) . ?
C3 H3 1.03(3) . ?
C3 C4 1.404(16) . ?
C4 H4 1.10(3) . ?
C4 C5 1.400(15) . ?
C5 H5 1.08(4) . ?
C5 C6 1.417(14) . ?
C7 C8 1.497(15) . ?
C7 C9 1.498(18) . ?
C7 C10 1.51(2) . ?
C8 H8B 1.04(5) . ?
C8 H8C 1.08(5) . ?
C8 H8A 1.11(6) . ?
C9 H9B 0.93(10) . ?
C9 H9A 1.08(6) . ?
C9 H9C 1.16(6) . ?
C10 H10A 1.02(7) . ?
C10 H10C 1.12(5) . ?
C10 H10B 1.25(7) . ?
C11 C13 1.489(17) . ?
C11 C14 1.546(18) . ?
C11 C12 1.548(15) . ?
C12 H12B 0.99(6) . ?
C12 H12A 1.08(4) . ?
C12 H12C 1.12(5) . ?
C13 H13B 0.97(6) . ?
C13 H13A 0.97(7) . ?
C13 H13C 1.33(8) . ?
C14 H14B 1.06(5) . ?
C14 H14C 1.08(6) . ?
C14 H14A 1.13(7) . ?
C15 C16 1.502(18) . ?
C15 C18 1.512(18) . ?
C15 C17 1.54(2) . ?
C16 H16B 0.99(7) . ?
C16 H16A 1.04(7) . ?
C16 H16C 1.05(6) . ?
C17 H17B 0.97(7) . ?
C17 H17A 1.05(6) . ?
C17 H17C 1.12(8) . ?
C18 H18B 1.01(6) . ?
C18 H18C 1.10(6) . ?
C18 H18A 1.23(6) . ?
C19 C20 1.501(15) . ?
C19 C21 1.517(18) . ?
C19 C22 1.524(17) . ?
C20 H20C 1.04(5) . ?
C20 H20A 1.06(6) . ?
C20 H20B 1.16(7) . ?
C21 H21C 1.02(6) . ?
C21 H21A 1.10(7) . ?
C21 H21B 1.16(6) . ?
C22 H22B 0.98(5) . ?
C22 H22A 1.02(5) . ?
C22 H22C 1.12(7) . ?
